data_4075837
loop_
_publ_author_name
'Wilton-Ely, James D. E. T.'
'Pogorzelec, Peter J.'
'Honarkhah, Sanaz J.'
'Reid, David H.'
'Tocher, Derek A.'

_publ_section_title
;
 Mixed-Donor Ligands:&#x00A0; Pyrrolecarbaldehyde and
 Pyrrolecarbothioaldehyde \s-Organyl Complexes of Ruthenium(II) and
 Osmium(II)
;
_journal_issue 12
_journal_name_full Organometallics
_journal_page_first 2862
_journal_paper_doi 10.1021/om050186g
_journal_volume 24
_journal_year 2005
_chemical_formula_sum 'C48 H45 N O P2 Ru S'
_chemical_formula_weight 846.92
_chemical_name_systematic
;
 ?
;
_space_group_IT_number 2
_symmetry_cell_setting triclinic
_symmetry_space_group_name_Hall '-P 1'
_symmetry_space_group_name_H-M 'P -1'
_atom_sites_solution_hydrogens geom
_atom_sites_solution_primary heavy
_atom_sites_solution_secondary difmap
_audit_creation_method SHELXL-97
_cell_angle_alpha 74.5650(10)
_cell_angle_beta 76.5140(10)
_cell_angle_gamma 72.9860(10)
_cell_formula_units_Z 2
_cell_length_a 10.7792(5)
_cell_length_b 12.3603(6)
_cell_length_c 16.5312(8)
_cell_measurement_temperature 150(2)
_cell_volume 2001.13(17)
_computing_cell_refinement 'Bruker SAINT'
_computing_data_collection 'Bruker SMART'
_computing_data_reduction 'Bruker SAINT'
_computing_structure_refinement 'SHELXL-97 (Sheldrick, 1997)'
_computing_structure_solution 'SHELXS-97 (Sheldrick, 1990)'
_diffrn_ambient_temperature 150(2)
_diffrn_measured_fraction_theta_full 0.993
_diffrn_measured_fraction_theta_max 0.929
_diffrn_measurement_device_type 'Bruker SMART APEX diffractometer'
_diffrn_measurement_method '\w rotation with narrow frames'
_diffrn_radiation_monochromator graphite
_diffrn_radiation_source 'fine-focus sealed tube'
_diffrn_radiation_type MoK\a
_diffrn_radiation_wavelength 0.71073
_diffrn_reflns_av_R_equivalents 0.0168
_diffrn_reflns_av_sigmaI/netI 0.0285
_diffrn_reflns_limit_h_max 13
_diffrn_reflns_limit_h_min -14
_diffrn_reflns_limit_k_max 16
_diffrn_reflns_limit_k_min -16
_diffrn_reflns_limit_l_max 21
_diffrn_reflns_limit_l_min -21
_diffrn_reflns_number 17865
_diffrn_reflns_theta_full 26.00
_diffrn_reflns_theta_max 28.30
_diffrn_reflns_theta_min 1.76
_diffrn_standards_number 0
_exptl_absorpt_coefficient_mu 0.562
_exptl_absorpt_correction_T_max 0.9459
_exptl_absorpt_correction_T_min 0.8319
_exptl_absorpt_correction_type multi-scan
_exptl_crystal_colour orange
_exptl_crystal_density_diffrn 1.406
_exptl_crystal_density_method 'not measured'
_exptl_crystal_description block
_exptl_crystal_F_000 876
_exptl_crystal_size_max 0.34
_exptl_crystal_size_mid 0.32
_exptl_crystal_size_min 0.10
_refine_diff_density_max 2.143
_refine_diff_density_min -0.648
_refine_diff_density_rms 0.078
_refine_ls_extinction_method none
_refine_ls_goodness_of_fit_ref 1.039
_refine_ls_hydrogen_treatment mixed
_refine_ls_matrix_type full
_refine_ls_number_parameters 487
_refine_ls_number_reflns 9249
_refine_ls_number_restraints 0
_refine_ls_restrained_S_all 1.039
_refine_ls_R_factor_all 0.0388
_refine_ls_R_factor_gt 0.0359
_refine_ls_shift/su_max 0.002
_refine_ls_shift/su_mean 0.000
_refine_ls_structure_factor_coef Fsqd
_refine_ls_weighting_details 'calc w=1/[\s^2^(Fo^2^)+(0.0470P)^2^+2.0568P] where P=(Fo^2^+2Fc^2^)/3'
_refine_ls_weighting_scheme calc
_refine_ls_wR_factor_gt 0.0904
_refine_ls_wR_factor_ref 0.0925
_reflns_number_gt 8619
_reflns_number_total 9249
_reflns_threshold_expression I>2\s(I)
_cod_data_source_file om050186gsi20050314_010914.cif
_cod_data_source_block str2
_cod_original_sg_symbol_H-M P-1
_cod_database_code 4075837

loop_
_symmetry_equiv_pos_as_xyz
'x, y, z'
'-x, -y, -z'

loop_
_atom_site_label
_atom_site_type_symbol
_atom_site_fract_x
_atom_site_fract_y
_atom_site_fract_z
_atom_site_U_iso_or_equiv
_atom_site_adp_type
_atom_site_occupancy
_atom_site_symmetry_multiplicity
_atom_site_calc_flag
_atom_site_refinement_flags
Ru1 Ru 0.751776(15) 0.581886(13) 0.733285(10) 0.01591(6) Uani 1 1 d .
S1 S 0.54373(6) 0.54387(5) 0.81831(4) 0.02447(12) Uani 1 1 d .
P1 P 0.63093(5) 0.75377(5) 0.65034(3) 0.01803(11) Uani 1 1 d .
P2 P 0.86570(5) 0.39631(5) 0.80237(3) 0.01778(11) Uani 1 1 d .
N1 N 0.73685(18) 0.66170(15) 0.83867(12) 0.0195(4) Uani 1 1 d .
O1 O 1.01060(17) 0.62834(15) 0.63967(12) 0.0322(4) Uani 1 1 d .
C1 C 0.9108(2) 0.61154(19) 0.67486(14) 0.0233(4) Uani 1 1 d .
C2 C 0.5336(2) 0.60722(19) 0.90033(15) 0.0244(4) Uani 1 1 d .
H2A H 0.4605 0.6058 0.9453 0.029 Uiso 1 1 calc R
C3 C 0.6270(2) 0.65998(18) 0.90372(14) 0.0211(4) Uani 1 1 d .
C4 C 0.6341(2) 0.71955(19) 0.96524(15) 0.0254(5) Uani 1 1 d .
C5 C 0.7484(2) 0.75513(19) 0.93803(15) 0.0255(5) Uani 1 1 d .
C6 C 0.8089(2) 0.71889(18) 0.85911(14) 0.0218(4) Uani 1 1 d .
C7 C 0.9317(2) 0.7434(2) 0.80402(16) 0.0296(5) Uani 1 1 d .
H7A H 0.9507 0.7088 0.7542 0.044 Uiso 1 1 calc R
H7B H 1.0048 0.7102 0.8361 0.044 Uiso 1 1 calc R
H7C H 0.9208 0.8273 0.7853 0.044 Uiso 1 1 calc R
C8 C 0.5295(3) 0.7411(2) 1.04123(16) 0.0337(6) Uani 1 1 d .
H8A H 0.5566 0.7836 1.0736 0.051 Uiso 1 1 calc R
H8B H 0.5172 0.6669 1.0776 0.051 Uiso 1 1 calc R
H8C H 0.4466 0.7868 1.0220 0.051 Uiso 1 1 calc R
C9 C 0.7989(3) 0.8215(2) 0.98237(18) 0.0358(6) Uani 1 1 d .
H9A H 0.8937 0.8154 0.9597 0.043 Uiso 1 1 calc R
H9B H 0.7903 0.7853 1.0439 0.043 Uiso 1 1 calc R
C10 C 0.7262(4) 0.9497(3) 0.9715(2) 0.0474(8) Uani 1 1 d .
H10A H 0.7635 0.9879 1.0016 0.071 Uiso 1 1 calc R
H10B H 0.6326 0.9567 0.9951 0.071 Uiso 1 1 calc R
H10C H 0.7359 0.9867 0.9108 0.071 Uiso 1 1 calc R
C11 C 0.7433(2) 0.50395(19) 0.63809(15) 0.0253(5) Uani 1 1 d .
H11A H 0.6625 0.4841 0.6438 0.030 Uiso 1 1 calc R
C12 C 0.8312(3) 0.4771(2) 0.57071(15) 0.0305(5) Uani 1 1 d .
H12A H 0.9148 0.4938 0.5601 0.037 Uiso 1 1 calc R
H12B H 0.8104 0.4411 0.5332 0.037 Uiso 1 1 calc R
C21 C 0.5126(2) 0.86665(18) 0.70197(14) 0.0206(4) Uani 1 1 d .
C22 C 0.5451(2) 0.89945(19) 0.76740(15) 0.0245(5) Uani 1 1 d .
H22A H 0.6253 0.8591 0.7877 0.029 Uiso 1 1 calc R
C23 C 0.4619(3) 0.9902(2) 0.80320(16) 0.0287(5) Uani 1 1 d .
H23A H 0.4856 1.0111 0.8478 0.034 Uiso 1 1 calc R
C24 C 0.3450(3) 1.0502(2) 0.77443(17) 0.0324(5) Uani 1 1 d .
H24A H 0.2882 1.1124 0.7989 0.039 Uiso 1 1 calc R
C25 C 0.3116(2) 1.0186(2) 0.70962(18) 0.0349(6) Uani 1 1 d .
H25A H 0.2315 1.0596 0.6894 0.042 Uiso 1 1 calc R
C26 C 0.3940(2) 0.9275(2) 0.67373(16) 0.0287(5) Uani 1 1 d .
H26A H 0.3694 0.9066 0.6296 0.034 Uiso 1 1 calc R
C31 C 0.5299(2) 0.73132(19) 0.58338(15) 0.0228(4) Uani 1 1 d .
C32 C 0.4364(3) 0.6673(2) 0.61931(18) 0.0345(6) Uani 1 1 d .
H32A H 0.4250 0.6349 0.6787 0.041 Uiso 1 1 calc R
C33 C 0.3592(3) 0.6502(2) 0.5693(2) 0.0436(7) Uani 1 1 d .
H33A H 0.2950 0.6070 0.5947 0.052 Uiso 1 1 calc R
C34 C 0.3759(3) 0.6960(2) 0.4828(2) 0.0388(6) Uani 1 1 d .
H34A H 0.3253 0.6822 0.4483 0.047 Uiso 1 1 calc R
C35 C 0.4659(2) 0.7618(2) 0.44665(17) 0.0322(5) Uani 1 1 d .
H35A H 0.4762 0.7947 0.3873 0.039 Uiso 1 1 calc R
C36 C 0.5422(2) 0.7802(2) 0.49685(15) 0.0258(5) Uani 1 1 d .
H36A H 0.6033 0.8266 0.4716 0.031 Uiso 1 1 calc R
C41 C 0.7379(2) 0.83688(19) 0.57150(14) 0.0206(4) Uani 1 1 d .
C42 C 0.7252(2) 0.9535(2) 0.56567(15) 0.0255(5) Uani 1 1 d .
H42A H 0.6581 0.9939 0.6033 0.031 Uiso 1 1 calc R
C43 C 0.8104(3) 1.0119(2) 0.50502(17) 0.0320(5) Uani 1 1 d .
H43A H 0.8012 1.0917 0.5016 0.038 Uiso 1 1 calc R
C44 C 0.9081(3) 0.9542(2) 0.44981(16) 0.0309(5) Uani 1 1 d .
H44A H 0.9661 0.9942 0.4086 0.037 Uiso 1 1 calc R
C45 C 0.9211(2) 0.8380(2) 0.45475(15) 0.0279(5) Uani 1 1 d .
H45A H 0.9881 0.7981 0.4169 0.033 Uiso 1 1 calc R
C46 C 0.8366(2) 0.7800(2) 0.51474(15) 0.0251(5) Uani 1 1 d .
H46A H 0.8457 0.7003 0.5174 0.030 Uiso 1 1 calc R
C51 C 0.8433(2) 0.26883(19) 0.77557(14) 0.0227(4) Uani 1 1 d .
C52 C 0.9442(3) 0.1684(2) 0.77471(16) 0.0297(5) Uani 1 1 d .
H52A H 1.0278 0.1660 0.7857 0.036 Uiso 1 1 calc R
C53 C 0.9228(3) 0.0713(2) 0.75780(17) 0.0372(6) Uani 1 1 d .
H53A H 0.9922 0.0031 0.7567 0.045 Uiso 1 1 calc R
C54 C 0.8017(3) 0.0736(2) 0.74278(17) 0.0400(7) Uani 1 1 d .
H54A H 0.7883 0.0078 0.7299 0.048 Uiso 1 1 calc R
C55 C 0.7000(3) 0.1711(2) 0.74637(17) 0.0366(6) Uani 1 1 d .
H55A H 0.6159 0.1717 0.7375 0.044 Uiso 1 1 calc R
C56 C 0.7198(3) 0.2690(2) 0.76294(15) 0.0276(5) Uani 1 1 d .
H56A H 0.6490 0.3360 0.7656 0.033 Uiso 1 1 calc R
C61 C 1.0443(2) 0.37868(18) 0.77287(14) 0.0204(4) Uani 1 1 d .
C62 C 1.1198(2) 0.3955(2) 0.82399(15) 0.0261(5) Uani 1 1 d .
H62A H 1.0817 0.4053 0.8803 0.031 Uiso 1 1 calc R
C63 C 1.2509(2) 0.3979(2) 0.79313(18) 0.0317(5) Uani 1 1 d .
H63A H 1.3016 0.4098 0.8285 0.038 Uiso 1 1 calc R
C64 C 1.3077(2) 0.3833(2) 0.71168(18) 0.0317(5) Uani 1 1 d .
H64A H 1.3970 0.3855 0.6908 0.038 Uiso 1 1 calc R
C65 C 1.2337(2) 0.3653(2) 0.66046(16) 0.0296(5) Uani 1 1 d .
H65A H 1.2726 0.3542 0.6045 0.035 Uiso 1 1 calc R
C66 C 1.1034(2) 0.3635(2) 0.69069(15) 0.0258(5) Uani 1 1 d .
H66A H 1.0532 0.3517 0.6550 0.031 Uiso 1 1 calc R
C71 C 0.8388(2) 0.35318(19) 0.91946(14) 0.0206(4) Uani 1 1 d .
C72 C 0.8140(2) 0.2459(2) 0.96219(15) 0.0265(5) Uani 1 1 d .
H72A H 0.8117 0.1931 0.9304 0.032 Uiso 1 1 calc R
C73 C 0.7927(3) 0.2154(2) 1.05091(16) 0.0316(5) Uani 1 1 d .
H73A H 0.7750 0.1424 1.0790 0.038 Uiso 1 1 calc R
C74 C 0.7972(2) 0.2908(2) 1.09811(15) 0.0303(5) Uani 1 1 d .
H74A H 0.7827 0.2700 1.1585 0.036 Uiso 1 1 calc R
C75 C 0.8229(2) 0.3966(2) 1.05638(16) 0.0298(5) Uani 1 1 d .
H75A H 0.8273 0.4484 1.0885 0.036 Uiso 1 1 calc R
C76 C 0.8424(2) 0.4284(2) 0.96826(15) 0.0255(5) Uani 1 1 d .
H76A H 0.8584 0.5022 0.9407 0.031 Uiso 1 1 calc R

loop_
_atom_site_aniso_label
_atom_site_aniso_U_11
_atom_site_aniso_U_22
_atom_site_aniso_U_33
_atom_site_aniso_U_23
_atom_site_aniso_U_13
_atom_site_aniso_U_12
Ru1 0.01549(9) 0.01551(9) 0.01771(9) -0.00345(6) -0.00427(6) -0.00422(6)
S1 0.0223(3) 0.0272(3) 0.0264(3) -0.0071(2) -0.0033(2) -0.0094(2)
P1 0.0178(2) 0.0175(2) 0.0195(3) -0.0028(2) -0.0056(2) -0.0044(2)
P2 0.0199(3) 0.0157(2) 0.0193(3) -0.0048(2) -0.0060(2) -0.0038(2)
N1 0.0187(8) 0.0165(8) 0.0226(9) -0.0029(7) -0.0062(7) -0.0025(7)
O1 0.0248(9) 0.0320(9) 0.0385(10) -0.0043(8) -0.0031(7) -0.0097(7)
C1 0.0251(11) 0.0212(10) 0.0249(11) -0.0055(9) -0.0076(9) -0.0043(9)
C2 0.0233(11) 0.0233(11) 0.0252(11) -0.0030(9) -0.0044(9) -0.0052(9)
C3 0.0212(10) 0.0191(10) 0.0203(10) -0.0028(8) -0.0033(8) -0.0021(8)
C4 0.0321(12) 0.0207(10) 0.0229(11) -0.0050(9) -0.0072(9) -0.0033(9)
C5 0.0318(12) 0.0198(10) 0.0270(11) -0.0042(9) -0.0128(9) -0.0042(9)
C6 0.0229(11) 0.0164(9) 0.0271(11) -0.0020(8) -0.0111(9) -0.0036(8)
C7 0.0263(12) 0.0288(12) 0.0354(13) -0.0054(10) -0.0067(10) -0.0095(10)
C8 0.0412(15) 0.0358(13) 0.0235(12) -0.0098(10) -0.0008(10) -0.0092(11)
C9 0.0458(16) 0.0362(14) 0.0344(14) -0.0135(11) -0.0133(12) -0.0133(12)
C10 0.078(2) 0.0333(14) 0.0378(16) -0.0111(12) -0.0082(15) -0.0214(15)
C11 0.0295(12) 0.0213(10) 0.0269(11) -0.0032(9) -0.0094(9) -0.0070(9)
C12 0.0422(14) 0.0278(12) 0.0251(12) -0.0086(10) -0.0064(10) -0.0108(11)
C21 0.0200(10) 0.0194(10) 0.0204(10) -0.0017(8) -0.0025(8) -0.0049(8)
C22 0.0250(11) 0.0203(10) 0.0275(11) -0.0017(9) -0.0098(9) -0.0035(9)
C23 0.0356(13) 0.0243(11) 0.0264(12) -0.0057(9) -0.0060(10) -0.0069(10)
C24 0.0299(13) 0.0302(12) 0.0327(13) -0.0106(10) -0.0003(10) -0.0010(10)
C25 0.0230(12) 0.0394(14) 0.0375(14) -0.0117(11) -0.0089(10) 0.0060(10)
C26 0.0234(11) 0.0348(13) 0.0278(12) -0.0096(10) -0.0084(9) -0.0010(10)
C31 0.0218(10) 0.0194(10) 0.0292(11) -0.0051(9) -0.0113(9) -0.0023(8)
C32 0.0350(14) 0.0345(13) 0.0373(14) 0.0062(11) -0.0191(11) -0.0157(11)
C33 0.0425(16) 0.0357(14) 0.0613(19) 0.0042(13) -0.0294(14) -0.0198(13)
C34 0.0420(15) 0.0327(13) 0.0524(17) -0.0129(12) -0.0289(13) -0.0055(12)
C35 0.0300(13) 0.0390(14) 0.0302(13) -0.0157(11) -0.0124(10) 0.0007(11)
C36 0.0218(11) 0.0301(12) 0.0263(11) -0.0103(9) -0.0067(9) -0.0020(9)
C41 0.0206(10) 0.0228(10) 0.0196(10) -0.0020(8) -0.0062(8) -0.0070(8)
C42 0.0251(11) 0.0235(11) 0.0273(11) -0.0052(9) -0.0023(9) -0.0069(9)
C43 0.0347(13) 0.0249(11) 0.0379(14) -0.0047(10) -0.0025(11) -0.0143(10)
C44 0.0308(13) 0.0353(13) 0.0288(12) -0.0022(10) -0.0028(10) -0.0175(11)
C45 0.0258(11) 0.0343(13) 0.0244(11) -0.0075(10) -0.0017(9) -0.0095(10)
C46 0.0290(12) 0.0236(11) 0.0233(11) -0.0037(9) -0.0058(9) -0.0074(9)
C51 0.0334(12) 0.0186(10) 0.0190(10) -0.0043(8) -0.0056(9) -0.0093(9)
C52 0.0340(13) 0.0227(11) 0.0318(13) -0.0087(10) 0.0030(10) -0.0099(10)
C53 0.0496(16) 0.0219(11) 0.0359(14) -0.0112(10) 0.0112(12) -0.0124(11)
C54 0.070(2) 0.0297(13) 0.0285(13) -0.0083(11) -0.0025(13) -0.0278(13)
C55 0.0558(17) 0.0336(13) 0.0316(13) -0.0003(11) -0.0204(12) -0.0235(13)
C56 0.0369(13) 0.0225(11) 0.0269(12) 0.0002(9) -0.0144(10) -0.0104(10)
C61 0.0191(10) 0.0152(9) 0.0264(11) -0.0041(8) -0.0061(8) -0.0019(8)
C62 0.0252(11) 0.0269(11) 0.0278(12) -0.0085(9) -0.0077(9) -0.0036(9)
C63 0.0250(12) 0.0337(13) 0.0408(14) -0.0122(11) -0.0104(10) -0.0064(10)
C64 0.0216(11) 0.0275(12) 0.0438(15) -0.0076(11) -0.0030(10) -0.0046(9)
C65 0.0265(12) 0.0283(12) 0.0293(12) -0.0077(10) -0.0011(9) -0.0013(10)
C66 0.0260(11) 0.0240(11) 0.0272(12) -0.0075(9) -0.0074(9) -0.0017(9)
C71 0.0197(10) 0.0213(10) 0.0210(10) -0.0052(8) -0.0063(8) -0.0026(8)
C72 0.0316(12) 0.0271(11) 0.0245(11) -0.0057(9) -0.0051(9) -0.0120(10)
C73 0.0366(13) 0.0341(13) 0.0254(12) -0.0008(10) -0.0057(10) -0.0151(11)
C74 0.0257(12) 0.0423(14) 0.0220(11) -0.0062(10) -0.0064(9) -0.0056(10)
C75 0.0306(12) 0.0328(13) 0.0284(12) -0.0134(10) -0.0111(10) -0.0004(10)
C76 0.0281(12) 0.0224(11) 0.0274(12) -0.0072(9) -0.0101(9) -0.0022(9)

loop_
_atom_type_symbol
_atom_type_description
_atom_type_scat_dispersion_real
_atom_type_scat_dispersion_imag
_atom_type_scat_source
C C 0.0033 0.0016 'International Tables Vol C Tables 4.2.6.8 and 6.1.1.4'
H H 0.0000 0.0000 'International Tables Vol C Tables 4.2.6.8 and 6.1.1.4'
N N 0.0061 0.0033 'International Tables Vol C Tables 4.2.6.8 and 6.1.1.4'
O O 0.0106 0.0060 'International Tables Vol C Tables 4.2.6.8 and 6.1.1.4'
P P 0.1023 0.0942 'International Tables Vol C Tables 4.2.6.8 and 6.1.1.4'
S S 0.1246 0.1234 'International Tables Vol C Tables 4.2.6.8 and 6.1.1.4'
Ru Ru -1.2594 0.8363 'International Tables Vol C Tables 4.2.6.8 and 6.1.1.4'

loop_
_geom_angle_atom_site_label_1
_geom_angle_atom_site_label_2
_geom_angle_atom_site_label_3
_geom_angle
C1 Ru1 C11 89.96(10)
C1 Ru1 N1 96.72(8)
C11 Ru1 N1 173.23(8)
C1 Ru1 P2 89.69(7)
C11 Ru1 P2 87.59(6)
N1 Ru1 P2 93.50(5)
C1 Ru1 P1 91.80(7)
C11 Ru1 P1 84.15(6)
N1 Ru1 P1 94.53(5)
P2 Ru1 P1 171.605(19)
C1 Ru1 S1 176.70(7)
C11 Ru1 S1 93.14(7)
N1 Ru1 S1 80.20(5)
P2 Ru1 S1 89.32(2)
P1 Ru1 S1 89.64(2)
C2 S1 Ru1 99.10(8)
C41 P1 C21 101.90(10)
C41 P1 C31 101.82(10)
C21 P1 C31 100.98(10)
C41 P1 Ru1 112.86(7)
C21 P1 Ru1 120.69(7)
C31 P1 Ru1 115.99(7)
C61 P2 C51 102.30(10)
C61 P2 C71 103.84(10)
C51 P2 C71 100.27(10)
C61 P2 Ru1 110.63(7)
C51 P2 Ru1 117.27(7)
C71 P2 Ru1 120.26(7)
C6 N1 C3 106.08(18)
C6 N1 Ru1 135.44(16)
C3 N1 Ru1 118.46(14)
O1 C1 Ru1 178.8(2)
C3 C2 S1 122.41(18)
C2 C3 N1 119.8(2)
C2 C3 C4 130.5(2)
N1 C3 C4 109.65(19)
C5 C4 C3 106.4(2)
C5 C4 C8 128.9(2)
C3 C4 C8 124.7(2)
C4 C5 C6 106.9(2)
C4 C5 C9 125.9(2)
C6 C5 C9 127.1(2)
N1 C6 C5 111.0(2)
N1 C6 C7 122.7(2)
C5 C6 C7 126.3(2)
C5 C9 C10 113.4(2)
C12 C11 Ru1 131.31(19)
C26 C21 C22 118.1(2)
C26 C21 P1 122.02(17)
C22 C21 P1 119.74(16)
C23 C22 C21 121.0(2)
C24 C23 C22 120.5(2)
C23 C24 C25 119.2(2)
C24 C25 C26 120.7(2)
C25 C26 C21 120.6(2)
C36 C31 C32 118.4(2)
C36 C31 P1 121.21(17)
C32 C31 P1 120.32(18)
C31 C32 C33 120.8(3)
C34 C33 C32 120.1(3)
C35 C34 C33 119.8(2)
C34 C35 C36 120.2(2)
C31 C36 C35 120.7(2)
C42 C41 C46 118.6(2)
C42 C41 P1 122.97(17)
C46 C41 P1 118.44(17)
C41 C42 C43 120.4(2)
C44 C43 C42 120.3(2)
C43 C44 C45 119.8(2)
C46 C45 C44 120.0(2)
C45 C46 C41 120.9(2)
C52 C51 C56 119.1(2)
C52 C51 P2 121.24(18)
C56 C51 P2 119.44(18)
C51 C52 C53 120.1(3)
C54 C53 C52 120.3(3)
C53 C54 C55 120.1(2)
C54 C55 C56 120.4(3)
C55 C56 C51 120.0(2)
C62 C61 C66 118.5(2)
C62 C61 P2 122.91(18)
C66 C61 P2 118.04(17)
C61 C62 C63 120.4(2)
C64 C63 C62 120.5(2)
C63 C64 C65 119.6(2)
C66 C65 C64 120.0(2)
C65 C66 C61 121.0(2)
C72 C71 C76 118.0(2)
C72 C71 P2 121.77(17)
C76 C71 P2 120.27(17)
C73 C72 C71 120.9(2)
C74 C73 C72 120.3(2)
C73 C74 C75 119.2(2)
C74 C75 C76 120.9(2)
C75 C76 C71 120.8(2)

loop_
_geom_bond_atom_site_label_1
_geom_bond_atom_site_label_2
_geom_bond_distance
Ru1 C1 1.848(2)
Ru1 C11 2.083(2)
Ru1 N1 2.1739(18)
Ru1 P2 2.3843(5)
Ru1 P1 2.3987(6)
Ru1 S1 2.4536(6)
S1 C2 1.706(2)
P1 C41 1.834(2)
P1 C21 1.840(2)
P1 C31 1.842(2)
P2 C61 1.834(2)
P2 C51 1.839(2)
P2 C71 1.842(2)
N1 C6 1.337(3)
N1 C3 1.403(3)
O1 C1 1.146(3)
C2 C3 1.368(3)
C3 C4 1.432(3)
C4 C5 1.367(3)
C4 C8 1.504(3)
C5 C6 1.439(3)
C5 C9 1.508(3)
C6 C7 1.483(3)
C9 C10 1.532(4)
C11 C12 1.330(3)
C21 C26 1.395(3)
C21 C22 1.397(3)
C22 C23 1.389(3)
C23 C24 1.382(4)
C24 C25 1.384(4)
C25 C26 1.390(3)
C31 C36 1.388(3)
C31 C32 1.390(3)
C32 C33 1.391(4)
C33 C34 1.381(4)
C34 C35 1.375(4)
C35 C36 1.395(3)
C41 C42 1.387(3)
C41 C46 1.398(3)
C42 C43 1.393(3)
C43 C44 1.382(4)
C44 C45 1.384(4)
C45 C46 1.382(3)
C51 C52 1.391(3)
C51 C56 1.395(3)
C52 C53 1.394(3)
C53 C54 1.375(4)
C54 C55 1.376(4)
C55 C56 1.392(3)
C61 C62 1.390(3)
C61 C66 1.396(3)
C62 C63 1.393(3)
C63 C64 1.379(4)
C64 C65 1.386(4)
C65 C66 1.381(3)
C71 C72 1.396(3)
C71 C76 1.397(3)
C72 C73 1.395(3)
C73 C74 1.382(4)
C74 C75 1.381(4)
C75 C76 1.386(3)

loop_
_geom_torsion_atom_site_label_1
_geom_torsion_atom_site_label_2
_geom_torsion_atom_site_label_3
_geom_torsion_atom_site_label_4
_geom_torsion
C1 Ru1 S1 C2 21.3(12)
C11 Ru1 S1 C2 -178.67(10)
N1 Ru1 S1 C2 0.12(9)
P2 Ru1 S1 C2 93.78(8)
P1 Ru1 S1 C2 -94.55(8)
C1 Ru1 P1 C41 -0.86(10)
C11 Ru1 P1 C41 -90.64(10)
N1 Ru1 P1 C41 96.03(9)
P2 Ru1 P1 C41 -100.98(15)
S1 Ru1 P1 C41 176.17(8)
C1 Ru1 P1 C21 -121.55(11)
C11 Ru1 P1 C21 148.67(11)
N1 Ru1 P1 C21 -24.66(10)
P2 Ru1 P1 C21 138.33(15)
S1 Ru1 P1 C21 55.47(8)
C1 Ru1 P1 C31 116.06(11)
C11 Ru1 P1 C31 26.29(11)
N1 Ru1 P1 C31 -147.05(10)
P2 Ru1 P1 C31 15.94(17)
S1 Ru1 P1 C31 -66.91(9)
C1 Ru1 P2 C61 4.39(10)
C11 Ru1 P2 C61 94.36(10)
N1 Ru1 P2 C61 -92.32(9)
P1 Ru1 P2 C61 104.66(15)
S1 Ru1 P2 C61 -172.46(8)
C1 Ru1 P2 C51 -112.36(11)
C11 Ru1 P2 C51 -22.39(11)
N1 Ru1 P2 C51 150.92(10)
P1 Ru1 P2 C51 -12.09(17)
S1 Ru1 P2 C51 70.79(9)
C1 Ru1 P2 C71 125.43(11)
C11 Ru1 P2 C71 -144.60(11)
N1 Ru1 P2 C71 28.72(10)
P1 Ru1 P2 C71 -134.30(15)
S1 Ru1 P2 C71 -51.42(8)
C1 Ru1 N1 C6 2.4(2)
C11 Ru1 N1 C6 -168.4(6)
P2 Ru1 N1 C6 92.5(2)
P1 Ru1 N1 C6 -89.9(2)
S1 Ru1 N1 C6 -178.8(2)
C1 Ru1 N1 C3 -179.38(16)
C11 Ru1 N1 C3 9.8(7)
P2 Ru1 N1 C3 -89.28(14)
P1 Ru1 N1 C3 88.27(15)
S1 Ru1 N1 C3 -0.58(14)
C11 Ru1 C1 O1 -105(11)
N1 Ru1 C1 O1 76(11)
P2 Ru1 C1 O1 -17(11)
P1 Ru1 C1 O1 171(100)
S1 Ru1 C1 O1 55(11)
Ru1 S1 C2 C3 0.4(2)
S1 C2 C3 N1 -0.9(3)
S1 C2 C3 C4 178.26(19)
C6 N1 C3 C2 179.7(2)
Ru1 N1 C3 C2 1.0(3)
C6 N1 C3 C4 0.4(2)
Ru1 N1 C3 C4 -178.32(14)
C2 C3 C4 C5 179.8(2)
N1 C3 C4 C5 -1.0(2)
C2 C3 C4 C8 -2.9(4)
N1 C3 C4 C8 176.3(2)
C3 C4 C5 C6 1.1(2)
C8 C4 C5 C6 -176.0(2)
C3 C4 C5 C9 -179.8(2)
C8 C4 C5 C9 3.1(4)
C3 N1 C6 C5 0.4(2)
Ru1 N1 C6 C5 178.71(15)
C3 N1 C6 C7 -177.6(2)
Ru1 N1 C6 C7 0.8(3)
C4 C5 C6 N1 -1.0(3)
C9 C5 C6 N1 180.0(2)
C4 C5 C6 C7 176.9(2)
C9 C5 C6 C7 -2.2(4)
C4 C5 C9 C10 -75.6(3)
C6 C5 C9 C10 103.3(3)
C1 Ru1 C11 C12 7.5(2)
N1 Ru1 C11 C12 178.4(5)
P2 Ru1 C11 C12 -82.2(2)
P1 Ru1 C11 C12 99.3(2)
S1 Ru1 C11 C12 -171.4(2)
C41 P1 C21 C26 91.8(2)
C31 P1 C21 C26 -12.9(2)
Ru1 P1 C21 C26 -142.24(17)
C41 P1 C21 C22 -83.29(19)
C31 P1 C21 C22 171.99(18)
Ru1 P1 C21 C22 42.6(2)
C26 C21 C22 C23 -0.1(3)
P1 C21 C22 C23 175.21(18)
C21 C22 C23 C24 -0.2(4)
C22 C23 C24 C25 0.1(4)
C23 C24 C25 C26 0.2(4)
C24 C25 C26 C21 -0.5(4)
C22 C21 C26 C25 0.4(4)
P1 C21 C26 C25 -174.8(2)
C41 P1 C31 C36 -3.8(2)
C21 P1 C31 C36 101.0(2)
Ru1 P1 C31 C36 -126.71(17)
C41 P1 C31 C32 178.1(2)
C21 P1 C31 C32 -77.1(2)
Ru1 P1 C31 C32 55.1(2)
C36 C31 C32 C33 1.6(4)
P1 C31 C32 C33 179.8(2)
C31 C32 C33 C34 0.7(5)
C32 C33 C34 C35 -2.1(5)
C33 C34 C35 C36 1.4(4)
C32 C31 C36 C35 -2.3(4)
P1 C31 C36 C35 179.48(18)
C34 C35 C36 C31 0.9(4)
C21 P1 C41 C42 4.5(2)
C31 P1 C41 C42 108.5(2)
Ru1 P1 C41 C42 -126.43(18)
C21 P1 C41 C46 -175.52(17)
C31 P1 C41 C46 -71.46(19)
Ru1 P1 C41 C46 53.57(19)
C46 C41 C42 C43 -0.7(3)
P1 C41 C42 C43 179.28(19)
C41 C42 C43 C44 0.2(4)
C42 C43 C44 C45 0.1(4)
C43 C44 C45 C46 0.0(4)
C44 C45 C46 C41 -0.5(4)
C42 C41 C46 C45 0.9(3)
P1 C41 C46 C45 -179.14(18)
C61 P2 C51 C52 26.0(2)
C71 P2 C51 C52 -80.8(2)
Ru1 P2 C51 C52 147.20(17)
C61 P2 C51 C56 -159.51(18)
C71 P2 C51 C56 93.72(19)
Ru1 P2 C51 C56 -38.3(2)
C56 C51 C52 C53 2.7(4)
P2 C51 C52 C53 177.21(19)
C51 C52 C53 C54 -0.7(4)
C52 C53 C54 C55 -1.5(4)
C53 C54 C55 C56 1.7(4)
C54 C55 C56 C51 0.3(4)
C52 C51 C56 C55 -2.5(4)
P2 C51 C56 C55 -177.13(19)
C51 P2 C61 C62 -135.76(19)
C71 P2 C61 C62 -31.8(2)
Ru1 P2 C61 C62 98.57(19)
C51 P2 C61 C66 53.27(19)
C71 P2 C61 C66 157.26(17)
Ru1 P2 C61 C66 -72.40(18)
C66 C61 C62 C63 0.6(3)
P2 C61 C62 C63 -170.38(19)
C61 C62 C63 C64 -0.3(4)
C62 C63 C64 C65 -0.4(4)
C63 C64 C65 C66 0.8(4)
C64 C65 C66 C61 -0.5(4)
C62 C61 C66 C65 -0.2(3)
P2 C61 C66 C65 171.20(18)
C61 P2 C71 C72 -103.6(2)
C51 P2 C71 C72 1.9(2)
Ru1 P2 C71 C72 132.04(17)
C61 P2 C71 C76 76.6(2)
C51 P2 C71 C76 -177.91(19)
Ru1 P2 C71 C76 -47.8(2)
C76 C71 C72 C73 0.4(4)
P2 C71 C72 C73 -179.40(19)
C71 C72 C73 C74 -0.7(4)
C72 C73 C74 C75 0.0(4)
C73 C74 C75 C76 0.9(4)
C74 C75 C76 C71 -1.1(4)
C72 C71 C76 C75 0.5(3)
P2 C71 C76 C75 -179.71(18)
